data_2208910
loop_
_publ_author_name
'Andrade, L. C. R.'
'Paix\~ao, J. A.'
'de Almeida, M. J. M.'
'Tavares da Silva, E. J.'
'Fernandes Roleira, F. M.'

_publ_section_title
;
 3\a,7\a,12\a-Triformyloxy-24-nor-5\b-chol-22-ene
;
_journal_coeditor_code HK2027
_journal_issue 5
_journal_name_full 'Acta Crystallographica Section E'
_journal_page_first o1856
_journal_page_last o1858
_journal_paper_doi 10.1107/S1600536806012669
_journal_volume 62
_journal_year 2006
_chemical_formula_iupac 'C26 H38 O6'
_chemical_formula_moiety 'C26 H38 O6'
_chemical_formula_sum 'C26 H38 O6'
_chemical_formula_weight 446.56
_chemical_name_systematic
;
3\a,7\a,12\a-Triformyloxy-24-nor-5\b-chol-22-ene
;
_space_group_IT_number 4
_symmetry_cell_setting monoclinic
_symmetry_space_group_name_Hall 'P 2yb'
_symmetry_space_group_name_H-M 'P 1 21 1'
_atom_sites_solution_hydrogens geom
_atom_sites_solution_primary direct
_atom_sites_solution_secondary difmap
_audit_creation_method SHELXL97
_cell_angle_alpha 90.00
_cell_angle_beta 95.92(3)
_cell_angle_gamma 90.00
_cell_formula_units_Z 2
_cell_length_a 10.8379(11)
_cell_length_b 8.3682(11)
_cell_length_c 13.621(8)
_cell_measurement_reflns_used 25
_cell_measurement_temperature 298(2)
_cell_measurement_theta_max 28.53
_cell_measurement_theta_min 17.56
_cell_volume 1228.8(8)
_computing_cell_refinement 'CAD-4 Software'
_computing_data_collection 'CAD-4 Software (Enraf--Nonius, 1989)'
_computing_data_reduction 'PLATON (Spek, 2003)'
_computing_molecular_graphics 'ORTEPII (Johnson, 1976)'
_computing_publication_material SHELXL97
_computing_structure_refinement 'SHELXL97 (Sheldrick, 1997)'
_computing_structure_solution 'SHELXS97 (Sheldrick, 1997)'
_diffrn_ambient_temperature 298(2)
_diffrn_measured_fraction_theta_full 1.000
_diffrn_measured_fraction_theta_max 1.000
_diffrn_measurement_device_type 'Enraf--Nonius MACH-3'
_diffrn_measurement_method 'profile data from \w/2\q'
_diffrn_radiation_monochromator graphite
_diffrn_radiation_source 'fine-focus sealed tube'
_diffrn_radiation_type CuK\a
_diffrn_radiation_wavelength 1.54178
_diffrn_reflns_av_R_equivalents 0.0529
_diffrn_reflns_av_sigmaI/netI 0.0497
_diffrn_reflns_limit_h_max 13
_diffrn_reflns_limit_h_min 0
_diffrn_reflns_limit_k_max 10
_diffrn_reflns_limit_k_min -10
_diffrn_reflns_limit_l_max 16
_diffrn_reflns_limit_l_min -16
_diffrn_reflns_number 5138
_diffrn_reflns_theta_full 72.51
_diffrn_reflns_theta_max 72.51
_diffrn_reflns_theta_min 3.26
_diffrn_standards_decay_% 9.58
_diffrn_standards_interval_time 300
_diffrn_standards_number 3
_exptl_absorpt_coefficient_mu 0.681
_exptl_absorpt_correction_T_max 0.873
_exptl_absorpt_correction_T_min 0.774
_exptl_absorpt_correction_type psi-scan
_exptl_absorpt_process_details '(North <i>et al.</i>,  1968)'
_exptl_crystal_colour colourless
_exptl_crystal_density_diffrn 1.207
_exptl_crystal_density_method 'not measured'
_exptl_crystal_description prism
_exptl_crystal_F_000 484
_exptl_crystal_size_max 0.24
_exptl_crystal_size_mid 0.20
_exptl_crystal_size_min 0.20
_refine_diff_density_max 0.129
_refine_diff_density_min -0.107
_refine_ls_abs_structure_details 'Flack (1983), with no Friedel pairs'
_refine_ls_abs_structure_Flack 0.3(3)
_refine_ls_extinction_coef 0.0046(7)
_refine_ls_extinction_expression Fc^*^=kFc[1+0.001xFc^2^\l^3^/sin(2\q)]^-1/4^
_refine_ls_extinction_method 'SHELXL97 (Sheldrick, 1997)'
_refine_ls_goodness_of_fit_ref 1.009
_refine_ls_hydrogen_treatment constr
_refine_ls_matrix_type full
_refine_ls_number_parameters 312
_refine_ls_number_reflns 2614
_refine_ls_number_restraints 1
_refine_ls_restrained_S_all 1.009
_refine_ls_R_factor_all 0.0702
_refine_ls_R_factor_gt 0.0364
_refine_ls_shift/su_max 0.000
_refine_ls_shift/su_mean 0.000
_refine_ls_structure_factor_coef Fsqd
_refine_ls_weighting_details 'calc w = 1/[\s^2^(Fo^2^)+(0.0576P)^2^+0.1662P] where P=(Fo^2^+2Fc^2^)/3'
_refine_ls_weighting_scheme calc
_refine_ls_wR_factor_gt 0.0952
_refine_ls_wR_factor_ref 0.1103
_reflns_number_gt 1905
_reflns_number_total 2614
_reflns_threshold_expression I>2\s(I)
_cod_data_source_file hk2027.cif
_cod_data_source_block I
_cod_original_cell_volume 1228.7(8)
_cod_original_sg_symbol_H-M 'P 21'
_cod_database_code 2208910
_cod_database_fobs_code 2208910

loop_
_symmetry_equiv_pos_as_xyz
'x, y, z'
'-x, y+1/2, -z'

loop_
_atom_site_type_symbol
_atom_site_label
_atom_site_fract_x
_atom_site_fract_y
_atom_site_fract_z
_atom_site_U_iso_or_equiv
_atom_site_adp_type
_atom_site_calc_flag
_atom_site_refinement_flags
_atom_site_occupancy
_atom_site_disorder_assembly
_atom_site_disorder_group
O O3 -0.0882(3) 0.4552(4) 0.0473(2) 0.0912(9) Uani d . 1 . .
O O7 0.15510(18) 0.1524(3) 0.31694(15) 0.0595(6) Uani d . 1 . .
O O12 0.45942(18) 0.1791(3) 0.11610(14) 0.0554(5) Uani d . 1 . .
O O31A -0.1810(6) 0.6756(8) -0.0013(6) 0.149(4) Uani d P 0.613(8) A 1
O O31B -0.2425(6) 0.5447(14) 0.1049(6) 0.114(4) Uani d P 0.387(8) A 2
O O71 0.0698(4) 0.0430(6) 0.4426(3) 0.1544(18) Uani d . 1 . .
O O121 0.5430(3) 0.2983(4) -0.00949(19) 0.0915(9) Uani d . 1 . .
C C1 0.2083(3) 0.6525(4) 0.1506(2) 0.0658(9) Uani d . 1 A .
H H1A 0.1751 0.7568 0.1646 0.079 Uiso calc R 1 . .
H H1B 0.2854 0.6694 0.1216 0.079 Uiso calc R 1 . .
C C2 0.1172(3) 0.5694(5) 0.0748(2) 0.0718(10) Uani d . 1 . .
H H2A 0.1011 0.6363 0.0167 0.086 Uiso calc R 1 A .
H H2B 0.1521 0.4692 0.0550 0.086 Uiso calc R 1 . .
C C3 -0.0013(3) 0.5387(4) 0.1194(2) 0.0663(9) Uani d . 1 A .
H H3 -0.0376 0.6409 0.1367 0.080 Uiso calc R 1 . .
C C4 0.0213(3) 0.4364(4) 0.2110(2) 0.0600(8) Uani d . 1 . .
H H4A 0.0543 0.3336 0.1938 0.072 Uiso calc R 1 A .
H H4B -0.0566 0.4182 0.2385 0.072 Uiso calc R 1 . .
C C5 0.1126(3) 0.5179(4) 0.2879(2) 0.0546(7) Uani d . 1 A .
H H5 0.0738 0.6187 0.3047 0.066 Uiso calc R 1 . .
C C6 0.1328(3) 0.4208(4) 0.3845(2) 0.0595(8) Uani d . 1 . .
H H6A 0.1676 0.4910 0.4369 0.071 Uiso calc R 1 A .
H H6B 0.0528 0.3844 0.4017 0.071 Uiso calc R 1 . .
C C7 0.2171(3) 0.2776(4) 0.3801(2) 0.0532(7) Uani d . 1 A .
H H7 0.2367 0.2350 0.4469 0.064 Uiso calc R 1 . .
C C8 0.3375(3) 0.3173(4) 0.3368(2) 0.0462(6) Uani d . 1 . .
H H8 0.3851 0.3885 0.3836 0.055 Uiso calc R 1 A .
C C9 0.3146(3) 0.4084(4) 0.2382(2) 0.0470(6) Uani d . 1 A .
H H9 0.2646 0.3382 0.1922 0.056 Uiso calc R 1 . .
C C10 0.2375(3) 0.5628(4) 0.2487(2) 0.0519(7) Uani d . 1 . .
C C11 0.4368(3) 0.4395(4) 0.1935(2) 0.0535(7) Uani d . 1 . .
H H11A 0.4176 0.4827 0.1276 0.064 Uiso calc R 1 A .
H H11B 0.4833 0.5200 0.2329 0.064 Uiso calc R 1 . .
C C12 0.5192(2) 0.2917(4) 0.1871(2) 0.0485(7) Uani d . 1 A .
H H12 0.5987 0.3247 0.1652 0.058 Uiso calc R 1 . .
C C13 0.5434(2) 0.2052(3) 0.28595(19) 0.0459(6) Uani d . 1 . .
C C14 0.4175(2) 0.1701(4) 0.32502(19) 0.0451(6) Uani d . 1 A .
H H14 0.3711 0.1030 0.2751 0.054 Uiso calc R 1 . .
C C15 0.4499(3) 0.0638(4) 0.4141(2) 0.0547(7) Uani d . 1 . .
H H15A 0.3816 -0.0068 0.4247 0.066 Uiso calc R 1 A .
H H15B 0.4709 0.1270 0.4732 0.066 Uiso calc R 1 . .
C C16 0.5637(3) -0.0323(4) 0.3868(2) 0.0551(7) Uani d . 1 A .
H H16A 0.6333 -0.0180 0.4368 0.066 Uiso calc R 1 . .
H H16B 0.5440 -0.1453 0.3818 0.066 Uiso calc R 1 . .
C C17 0.5958(2) 0.0323(4) 0.2866(2) 0.0496(7) Uani d . 1 A .
H H17 0.5454 -0.0274 0.2351 0.060 Uiso calc R 1 . .
C C18 0.6273(3) 0.3131(4) 0.3556(2) 0.0588(8) Uani d . 1 A .
H H18A 0.7041 0.3313 0.3281 0.088 Uiso calc R 1 . .
H H18B 0.6436 0.2620 0.4187 0.088 Uiso calc R 1 . .
H H18C 0.5865 0.4134 0.3636 0.088 Uiso calc R 1 . .
C C19 0.3085(3) 0.6827(4) 0.3197(3) 0.0696(9) Uani d . 1 A .
H H19A 0.3377 0.6293 0.3801 0.104 Uiso calc R 1 . .
H H19B 0.2542 0.7685 0.3336 0.104 Uiso calc R 1 . .
H H19C 0.3779 0.7248 0.2896 0.104 Uiso calc R 1 . .
C C20 0.7330(3) 0.0013(4) 0.2718(2) 0.0594(8) Uani d . 1 . .
H H20 0.7851 0.0549 0.3249 0.071 Uiso calc R 1 A .
C C21 0.7693(4) 0.0617(6) 0.1733(3) 0.0883(13) Uani d . 1 A .
H H21A 0.8522 0.0275 0.1651 0.132 Uiso calc R 1 . .
H H21B 0.7657 0.1763 0.1720 0.132 Uiso calc R 1 . .
H H21C 0.7130 0.0195 0.1206 0.132 Uiso calc R 1 . .
C C22 0.7566(3) -0.1761(5) 0.2797(3) 0.0731(10) Uani d . 1 A .
H H22 0.7138 -0.2404 0.2320 0.088 Uiso calc R 1 . .
C C23 0.8307(4) -0.2474(6) 0.3462(3) 0.0881(12) Uani d . 1 . .
H H23A 0.8756 -0.1881 0.3954 0.106 Uiso calc R 1 A .
H H23B 0.8390 -0.3579 0.3448 0.106 Uiso calc R 1 . .
C C31A -0.1746(10) 0.5396(14) -0.0041(8) 0.092(3) Uani d P 0.613(8) A 1
H H31A -0.2342 0.4850 -0.0453 0.111 Uiso calc PR 0.613(8) A 1
C C31B -0.1953(12) 0.477(2) 0.0427(13) 0.080(4) Uani d P 0.387(8) A 2
H H31B -0.2450 0.4396 -0.0122 0.096 Uiso calc PR 0.387(8) A 2
C C71 0.0867(4) 0.0472(5) 0.3579(3) 0.0829(11) Uani d . 1 . .
H H71 0.0480 -0.0309 0.3170 0.100 Uiso calc R 1 . .
C C121 0.4798(3) 0.1984(5) 0.0229(2) 0.0660(9) Uani d . 1 . .
H H121 0.4408 0.1266 -0.0222 0.079 Uiso calc R 1 . .

loop_
_atom_site_aniso_label
_atom_site_aniso_U_11
_atom_site_aniso_U_22
_atom_site_aniso_U_33
_atom_site_aniso_U_12
_atom_site_aniso_U_13
_atom_site_aniso_U_23
O3 0.092(2) 0.0736(18) 0.1001(19) 0.0190(16) -0.0270(16) -0.0263(16)
O7 0.0540(11) 0.0581(13) 0.0685(13) -0.0075(10) 0.0167(10) 0.0003(11)
O12 0.0587(11) 0.0600(13) 0.0488(10) -0.0012(11) 0.0122(9) -0.0012(10)
O31A 0.134(5) 0.077(4) 0.213(8) 0.000(4) -0.088(5) 0.015(5)
O31B 0.057(4) 0.164(10) 0.116(7) 0.009(5) -0.007(4) -0.063(7)
O71 0.195(4) 0.162(4) 0.117(3) -0.095(4) 0.070(3) 0.009(3)
O121 0.118(2) 0.102(2) 0.0607(14) -0.010(2) 0.0373(14) 0.0042(16)
C1 0.068(2) 0.0506(18) 0.081(2) 0.0085(17) 0.0206(17) 0.0097(18)
C2 0.092(2) 0.066(2) 0.0578(18) 0.018(2) 0.0079(17) 0.0069(17)
C3 0.0678(19) 0.059(2) 0.070(2) 0.0127(18) -0.0048(16) -0.0132(17)
C4 0.0536(16) 0.059(2) 0.0680(18) 0.0016(16) 0.0075(14) -0.0034(17)
C5 0.0555(15) 0.0504(17) 0.0596(16) 0.0079(14) 0.0137(13) -0.0031(15)
C6 0.0580(17) 0.068(2) 0.0548(16) 0.0047(17) 0.0170(13) -0.0083(17)
C7 0.0495(14) 0.0614(19) 0.0507(15) 0.0025(15) 0.0146(12) 0.0003(15)
C8 0.0464(14) 0.0489(16) 0.0453(14) -0.0018(13) 0.0142(11) -0.0007(13)
C9 0.0477(14) 0.0458(14) 0.0488(14) -0.0003(12) 0.0106(11) -0.0007(13)
C10 0.0543(15) 0.0433(15) 0.0593(16) 0.0047(14) 0.0121(13) -0.0013(14)
C11 0.0559(15) 0.0489(17) 0.0584(17) 0.0003(14) 0.0198(13) 0.0063(14)
C12 0.0465(14) 0.0511(17) 0.0499(15) -0.0064(13) 0.0142(12) -0.0043(14)
C13 0.0449(13) 0.0480(16) 0.0460(14) -0.0039(13) 0.0112(11) -0.0039(13)
C14 0.0467(13) 0.0478(15) 0.0420(13) -0.0009(13) 0.0097(11) 0.0018(13)
C15 0.0541(15) 0.0590(18) 0.0524(15) 0.0007(15) 0.0125(12) 0.0060(15)
C16 0.0520(15) 0.0548(18) 0.0588(17) 0.0011(14) 0.0074(13) 0.0061(15)
C17 0.0459(14) 0.0537(17) 0.0495(15) 0.0002(14) 0.0068(11) -0.0021(13)
C18 0.0541(16) 0.0616(19) 0.0613(17) -0.0080(15) 0.0085(14) -0.0124(16)
C19 0.0665(19) 0.0507(19) 0.092(2) -0.0001(17) 0.0109(17) -0.0145(19)
C20 0.0501(16) 0.064(2) 0.0651(18) 0.0098(15) 0.0119(13) 0.0001(16)
C21 0.072(2) 0.114(4) 0.084(2) 0.025(3) 0.0336(19) 0.020(3)
C22 0.064(2) 0.070(2) 0.085(2) 0.0177(19) 0.0108(19) -0.008(2)
C23 0.078(2) 0.076(3) 0.115(3) 0.017(2) 0.034(2) 0.008(3)
C31A 0.083(6) 0.089(7) 0.099(7) 0.006(5) -0.023(5) -0.001(5)
C31B 0.062(6) 0.089(10) 0.086(9) 0.005(7) -0.005(6) -0.038(8)
C71 0.076(2) 0.074(3) 0.104(3) -0.015(2) 0.031(2) 0.010(2)
C121 0.073(2) 0.075(2) 0.0507(18) 0.007(2) 0.0121(15) -0.0050(18)

loop_
_atom_type_symbol
_atom_type_description
_atom_type_scat_dispersion_real
_atom_type_scat_dispersion_imag
_atom_type_scat_source
C C 0.0181 0.0091 'International Tables Vol C Tables 4.2.6.8 and 6.1.1.4'
O O 0.0492 0.0322 'International Tables Vol C Tables 4.2.6.8 and 6.1.1.4'
H H 0.0000 0.0000 'International Tables Vol C Tables 4.2.6.8 and 6.1.1.4'

loop_
_geom_angle_atom_site_label_1
_geom_angle_atom_site_label_2
_geom_angle_atom_site_label_3
_geom_angle
C31B O3 C3 121.8(7)
C31A O3 C3 118.3(5)
C71 O7 C7 118.2(3)
C121 O12 C12 116.9(3)
C2 C1 C10 115.3(3)
C2 C1 H1A 108.4
C10 C1 H1A 108.4
C2 C1 H1B 108.4
C10 C1 H1B 108.4
H1A C1 H1B 107.5
C3 C2 C1 109.1(3)
C3 C2 H2A 109.9
C1 C2 H2A 109.9
C3 C2 H2B 109.9
C1 C2 H2B 109.9
H2A C2 H2B 108.3
O3 C3 C2 109.2(3)
O3 C3 C4 108.7(3)
C2 C3 C4 111.0(3)
O3 C3 H3 109.3
C2 C3 H3 109.3
C4 C3 H3 109.3
C3 C4 C5 110.6(3)
C3 C4 H4A 109.5
C5 C4 H4A 109.5
C3 C4 H4B 109.5
C5 C4 H4B 109.5
H4A C4 H4B 108.1
C4 C5 C6 112.1(3)
C4 C5 C10 113.5(2)
C6 C5 C10 111.7(2)
C4 C5 H5 106.3
C6 C5 H5 106.3
C10 C5 H5 106.3
C7 C6 C5 114.7(2)
C7 C6 H6A 108.6
C5 C6 H6A 108.6
C7 C6 H6B 108.6
C5 C6 H6B 108.6
H6A C6 H6B 107.6
O7 C7 C6 110.2(2)
O7 C7 C8 106.6(2)
C6 C7 C8 112.8(3)
O7 C7 H7 109.0
C6 C7 H7 109.0
C8 C7 H7 109.0
C14 C8 C7 112.5(2)
C14 C8 C9 110.5(2)
C7 C8 C9 112.2(2)
C14 C8 H8 107.1
C7 C8 H8 107.1
C9 C8 H8 107.1
C11 C9 C8 111.1(2)
C11 C9 C10 112.9(2)
C8 C9 C10 111.8(2)
C11 C9 H9 106.9
C8 C9 H9 106.9
C10 C9 H9 106.9
C1 C10 C19 105.8(3)
C1 C10 C5 108.0(2)
C19 C10 C5 109.8(2)
C1 C10 C9 113.0(2)
C19 C10 C9 111.1(2)
C5 C10 C9 109.0(2)
C12 C11 C9 114.6(2)
C12 C11 H11A 108.6
C9 C11 H11A 108.6
C12 C11 H11B 108.6
C9 C11 H11B 108.6
H11A C11 H11B 107.6
O12 C12 C13 107.7(2)
O12 C12 C11 109.8(2)
C13 C12 C11 112.4(2)
O12 C12 H12 109.0
C13 C12 H12 109.0
C11 C12 H12 109.0
C12 C13 C18 107.6(2)
C12 C13 C14 108.4(2)
C18 C13 C14 112.7(2)
C12 C13 C17 118.4(2)
C18 C13 C17 110.5(2)
C14 C13 C17 99.0(2)
C15 C14 C8 118.5(2)
C15 C14 C13 104.3(2)
C8 C14 C13 114.5(2)
C15 C14 H14 106.2
C8 C14 H14 106.2
C13 C14 H14 106.2
C14 C15 C16 103.7(2)
C14 C15 H15A 111.0
C16 C15 H15A 111.0
C14 C15 H15B 111.0
C16 C15 H15B 111.0
H15A C15 H15B 109.0
C17 C16 C15 106.8(2)
C17 C16 H16A 110.4
C15 C16 H16A 110.4
C17 C16 H16B 110.4
C15 C16 H16B 110.4
H16A C16 H16B 108.6
C16 C17 C20 111.4(2)
C16 C17 C13 102.5(2)
C20 C17 C13 120.8(2)
C16 C17 H17 107.1
C20 C17 H17 107.1
C13 C17 H17 107.1
C13 C18 H18A 109.5
C13 C18 H18B 109.5
H18A C18 H18B 109.5
C13 C18 H18C 109.5
H18A C18 H18C 109.5
H18B C18 H18C 109.5
C10 C19 H19A 109.5
C10 C19 H19B 109.5
H19A C19 H19B 109.5
C10 C19 H19C 109.5
H19A C19 H19C 109.5
H19B C19 H19C 109.5
C22 C20 C21 109.4(3)
C22 C20 C17 108.4(3)
C21 C20 C17 113.5(3)
C22 C20 H20 108.5
C21 C20 H20 108.5
C17 C20 H20 108.5
C20 C21 H21A 109.5
C20 C21 H21B 109.5
H21A C21 H21B 109.5
C20 C21 H21C 109.5
H21A C21 H21C 109.5
H21B C21 H21C 109.5
C23 C22 C20 126.4(4)
C23 C22 H22 116.8
C20 C22 H22 116.8
C22 C23 H23A 120.0
C22 C23 H23B 120.0
H23A C23 H23B 120.0
O71 C71 O7 125.7(4)
O71 C71 H71 117.1
O7 C71 H71 117.1
O121 C121 O12 126.9(4)
O121 C121 H121 116.5
O12 C121 H121 116.5
O31A C31A O3 124.0(9)
O31A C31A H31A 118.0
O3 C31A H31A 118.0
O3 C31B O31B 122.6(12)
O3 C31B H31B 118.7
O31B C31B H31B 118.7

loop_
_geom_bond_atom_site_label_1
_geom_bond_atom_site_label_2
_geom_bond_distance
O3 C31B 1.170(13)
O3 C31A 1.316(10)
O3 C3 1.466(4)
O7 C71 1.313(4)
O7 C7 1.473(4)
O71 C71 1.187(5)
O12 C121 1.320(4)
O12 C12 1.454(3)
O121 C121 1.193(4)
C1 C2 1.521(5)
C1 C10 1.536(4)
C1 H1A 0.9700
C1 H1B 0.9700
C2 C3 1.498(5)
C2 H2A 0.9700
C2 H2B 0.9700
C3 C4 1.513(5)
C3 H3 0.9800
C4 C5 1.525(4)
C4 H4A 0.9700
C4 H4B 0.9700
C5 C6 1.542(4)
C5 C10 1.552(4)
C5 H5 0.9800
C6 C7 1.512(4)
C6 H6A 0.9700
C6 H6B 0.9700
C7 C8 1.524(4)
C7 H7 0.9800
C8 C14 1.524(4)
C8 C9 1.541(4)
C8 H8 0.9800
C9 C11 1.536(4)
C9 C10 1.554(4)
C9 H9 0.9800
C10 C19 1.543(5)
C11 C12 1.533(4)
C11 H11A 0.9700
C11 H11B 0.9700
C12 C13 1.527(4)
C12 H12 0.9800
C13 C18 1.538(4)
C13 C14 1.543(3)
C13 C17 1.554(4)
C14 C15 1.517(4)
C14 H14 0.9800
C15 C16 1.549(4)
C15 H15A 0.9700
C15 H15B 0.9700
C16 C17 1.541(4)
C16 H16A 0.9700
C16 H16B 0.9700
C17 C20 1.543(4)
C17 H17 0.9800
C18 H18A 0.9600
C18 H18B 0.9600
C18 H18C 0.9600
C19 H19A 0.9600
C19 H19B 0.9600
C19 H19C 0.9600
C20 C22 1.508(5)
C20 C21 1.524(5)
C20 H20 0.9800
C21 H21A 0.9600
C21 H21B 0.9600
C21 H21C 0.9600
C22 C23 1.292(5)
C22 H22 0.9300
C23 H23A 0.9300
C23 H23B 0.9300
C71 H71 0.9300
C121 H121 0.9300
C31A O31A 1.141(11)
C31A H31A 0.9300
C31B O31B 1.179(14)
C31B H31B 0.9300

loop_
_geom_hbond_atom_site_label_D
_geom_hbond_atom_site_label_H
_geom_hbond_atom_site_label_A
_geom_hbond_site_symmetry_A
_geom_hbond_distance_DH
_geom_hbond_distance_HA
_geom_hbond_distance_DA
_geom_hbond_angle_DHA
_geom_hbond_publ_flag
C2 H2B O31A 2_545 0.97 2.59 3.5331 164 yes
C4 H4A O7 . 0.97 2.43 3.0662 122 yes
C14 H14 O12 . 0.98 2.54 2.9286 104 yes
C17 H17 O12 . 0.98 2.48 2.8947 105 yes
C22 H22 O31B 1_645 0.93 2.57 3.3366 140 yes
C31A H31B O121 1_455 1.13 2.59 3.6611 158 yes
C121 H121 O31B 2_545 0.93 2.42 3.2211 144 yes

loop_
_geom_torsion_atom_site_label_1
_geom_torsion_atom_site_label_2
_geom_torsion_atom_site_label_3
_geom_torsion_atom_site_label_4
_geom_torsion
C10 C1 C2 C3 56.8(4)
C31B O3 C3 C2 -145.9(13)
C31A O3 C3 C2 -98.9(8)
C31B O3 C3 C4 92.8(13)
C31A O3 C3 C4 139.8(7)
C1 C2 C3 O3 -178.6(3)
C1 C2 C3 C4 -58.8(4)
O3 C3 C4 C5 179.4(3)
C2 C3 C4 C5 59.2(4)
C3 C4 C5 C6 177.1(2)
C3 C4 C5 C10 -55.3(3)
C4 C5 C6 C7 77.2(3)
C10 C5 C6 C7 -51.4(4)
C71 O7 C7 C6 -88.7(3)
C71 O7 C7 C8 148.5(3)
C5 C6 C7 O7 -70.5(3)
C5 C6 C7 C8 48.5(4)
O7 C7 C8 C14 -54.4(3)
C6 C7 C8 C14 -175.5(2)
O7 C7 C8 C9 71.0(3)
C6 C7 C8 C9 -50.1(3)
C14 C8 C9 C11 -50.6(3)
C7 C8 C9 C11 -177.1(3)
C14 C8 C9 C10 -177.8(2)
C7 C8 C9 C10 55.7(3)
C2 C1 C10 C19 -168.8(3)
C2 C1 C10 C5 -51.3(4)
C2 C1 C10 C9 69.4(3)
C4 C5 C10 C1 49.8(4)
C6 C5 C10 C1 177.6(3)
C4 C5 C10 C19 164.7(3)
C6 C5 C10 C19 -67.5(3)
C4 C5 C10 C9 -73.4(3)
C6 C5 C10 C9 54.5(3)
C11 C9 C10 C1 56.3(3)
C8 C9 C10 C1 -177.6(2)
C11 C9 C10 C19 -62.5(3)
C8 C9 C10 C19 63.7(3)
C11 C9 C10 C5 176.4(2)
C8 C9 C10 C5 -57.4(3)
C8 C9 C11 C12 50.2(3)
C10 C9 C11 C12 176.8(3)
C121 O12 C12 C13 -150.2(3)
C121 O12 C12 C11 87.2(3)
C9 C11 C12 O12 67.3(3)
C9 C11 C12 C13 -52.5(3)
O12 C12 C13 C18 169.8(2)
C11 C12 C13 C18 -69.2(3)
O12 C12 C13 C14 -68.0(3)
C11 C12 C13 C14 53.0(3)
O12 C12 C13 C17 43.6(3)
C11 C12 C13 C17 164.6(2)
C7 C8 C14 C15 -53.4(3)
C9 C8 C14 C15 -179.7(2)
C7 C8 C14 C13 -177.2(2)
C9 C8 C14 C13 56.5(3)
C12 C13 C14 C15 171.8(2)
C18 C13 C14 C15 -69.1(3)
C17 C13 C14 C15 47.7(3)
C12 C13 C14 C8 -57.0(3)
C18 C13 C14 C8 62.1(3)
C17 C13 C14 C8 178.9(2)
C8 C14 C15 C16 -161.0(2)
C13 C14 C15 C16 -32.2(3)
C14 C15 C16 C17 3.8(3)
C15 C16 C17 C20 156.1(3)
C15 C16 C17 C13 25.5(3)
C12 C13 C17 C16 -160.7(2)
C18 C13 C17 C16 74.6(3)
C14 C13 C17 C16 -43.9(3)
C12 C13 C17 C20 74.8(3)
C18 C13 C17 C20 -50.0(3)
C14 C13 C17 C20 -168.5(3)
C16 C17 C20 C22 57.7(4)
C13 C17 C20 C22 178.0(3)
C16 C17 C20 C21 179.5(3)
C13 C17 C20 C21 -60.2(4)
C21 C20 C22 C23 119.6(5)
C17 C20 C22 C23 -116.1(4)
C7 O7 C71 O71 -0.1(6)
C12 O12 C121 O121 0.5(5)
C31B O3 C31A O31A 113(2)
C3 O3 C31A O31A 5.8(18)
C31A O3 C31B O31B -111(3)
C3 O3 C31B O31B -13(3)
C17 C20 C22 C23 -116.1(4)
C21 C20 C22 C23 119.6(5)
